data_7010689
loop_
_publ_author_name
'Gou, Shaohua'
'Qian, Ming'
'Yu, Zhi'
'Duan, Chunying'
'Sun, Xuefeng'
'Huang, Wei'

_publ_section_title
;
 Synthesis, molecular structure and magnetic properties of tetranuclear
 copper(ii) complexes with pendant-arm macrocyclic ligands
;
_journal_issue 21
_journal_name_full 'Journal of the Chemical Society, Dalton Transactions'
_journal_page_first 3232
_journal_paper_doi 10.1039/b102366g
_journal_year 2001
_chemical_formula_sum 'C44 H60 Cl6 Cu4 N10 O16'
_chemical_formula_weight 1451.88
_chemical_name_systematic
; 
? 
;
_space_group_IT_number 14
_symmetry_cell_setting monoclinic
_symmetry_space_group_name_Hall '-P 2yn'
_symmetry_space_group_name_H-M 'P 1 21/n 1'
_atom_sites_solution_hydrogens difmap
_atom_sites_solution_primary direct
_atom_sites_solution_secondary difmap
_audit_creation_method SHELXL
_cell_angle_alpha 90.00
_cell_angle_beta 108.11(2)
_cell_angle_gamma 90.00
_cell_formula_units_Z 2
_cell_length_a 10.275(3)
_cell_length_b 23.194(3)
_cell_length_c 13.061(2)
_cell_measurement_reflns_used 40
_cell_measurement_temperature 293(2)
_cell_measurement_theta_max 12.55
_cell_measurement_theta_min 5.24
_cell_volume 2958.5(11)
_computing_cell_refinement 'Siemens XSCANS'
_computing_data_collection 'Siemens XSCANS'
_computing_data_reduction 'Siemens SHELXTL'
_computing_molecular_graphics 'Siemens SHELXTL'
_computing_publication_material 'Siemens SHELXTL'
_computing_structure_refinement 'Siemens SHELXTL'
_computing_structure_solution 'Siemens SHELXTL'
_diffrn_ambient_temperature 293(2)
_diffrn_measurement_device 'Siemens P4'
_diffrn_measurement_method '2\q/\w scans'
_diffrn_radiation_monochromator graphite
_diffrn_radiation_source 'fine-focus sealed tube'
_diffrn_radiation_type MoK\a
_diffrn_radiation_wavelength 0.71073
_diffrn_reflns_av_R_equivalents 0.0333
_diffrn_reflns_av_sigmaI/netI 0.0552
_diffrn_reflns_limit_h_max 12
_diffrn_reflns_limit_h_min -1
_diffrn_reflns_limit_k_max 27
_diffrn_reflns_limit_k_min -1
_diffrn_reflns_limit_l_max 15
_diffrn_reflns_limit_l_min -15
_diffrn_reflns_number 6433
_diffrn_reflns_theta_max 25.00
_diffrn_reflns_theta_min 1.76
_diffrn_standards_decay_% 5.28
_diffrn_standards_interval_count 97
_diffrn_standards_number 3
_exptl_absorpt_coefficient_mu 1.761
_exptl_absorpt_correction_T_max 0.2786
_exptl_absorpt_correction_T_min 0.2305
_exptl_absorpt_correction_type 'empirical psi-scan'
_exptl_crystal_colour 'dark-blue                 '
_exptl_crystal_density_diffrn 1.630
_exptl_crystal_description 'block                 '
_exptl_crystal_F_000 1480
_exptl_crystal_size_max 0.60
_exptl_crystal_size_mid 0.50
_exptl_crystal_size_min 0.50
_refine_diff_density_max 0.623
_refine_diff_density_min -0.360
_refine_diff_density_rms 0.087
_refine_ls_extinction_method none
_refine_ls_goodness_of_fit_all 1.064
_refine_ls_goodness_of_fit_obs 1.064
_refine_ls_hydrogen_treatment refall
_refine_ls_matrix_type full
_refine_ls_number_parameters 479
_refine_ls_number_reflns 5153
_refine_ls_number_restraints 43
_refine_ls_restrained_S_all 1.251
_refine_ls_restrained_S_obs 1.101
_refine_ls_R_factor_all 0.0953
_refine_ls_R_factor_obs 0.0511
_refine_ls_shift/esd_max 0.000
_refine_ls_shift/esd_mean 0.000
_refine_ls_structure_factor_coef Fsqd
_refine_ls_weighting_details 'w=1/[\s^2^(Fo^2^)+(0.0638P)^2^+4.8299P] where P=(Fo^2^+2Fc^2^)/3'
_refine_ls_weighting_scheme calc
_refine_ls_wR_factor_all 0.1747
_refine_ls_wR_factor_obs 0.1189
_reflns_number_observed 3367
_reflns_number_total 5185
_reflns_observed_criterion >2sigma(I)
_cod_data_source_file b102366g.txt
_cod_data_source_block 99081
_cod_depositor_comments
;
The following automatic conversions were performed:
'_symmetry_cell_setting' value 'Monoclinic' changed to 'monoclinic'
according to '/home/saulius/struct/CIF-dictionaries/cif_core.dic'
dictionary named 'cif_core.dic' version 2.4.1 from 2010-06-29.

Automatic conversion script
Id: cif_fix_enum 1527 2010-12-29 10:47:43Z saulius 

The following automatic conversions were performed:

'_refine_ls_weighting_scheme' value 'calc
w=1/[\s^2^(Fo^2^)+(0.0638P)^2^+4.8299P] where P=(Fo^2^+2Fc^2^)/3' was
changed to 'calc'. New tag '_refine_ls_weighting_details' was
created. The value of the new tag was set to
'w=1/[\s^2^(Fo^2^)+(0.0638P)^2^+4.8299P] where P=(Fo^2^+2Fc^2^)/3'.

Automatic conversion script
Id: cif_fix_values 3143 2015-03-26 13:38:13Z robertas 
;
_cod_original_cell_volume 2958.5(10)
_cod_original_sg_symbol_H-M 'P2(1)/n  '
_cod_database_code 7010689

loop_
_symmetry_equiv_pos_as_xyz
'x, y, z'
'-x+1/2, y+1/2, -z+1/2'
'-x, -y, -z'
'x-1/2, -y-1/2, z-1/2'

loop_
_atom_site_aniso_label
_atom_site_aniso_U_11
_atom_site_aniso_U_22
_atom_site_aniso_U_33
_atom_site_aniso_U_23
_atom_site_aniso_U_13
_atom_site_aniso_U_12
Cu1 0.0394(4) 0.0483(4) 0.0503(4) 0.0009(3) 0.0206(3) 0.0025(3)
Cu2 0.0357(4) 0.0487(4) 0.0549(5) 0.0002(4) 0.0187(3) -0.0005(3)
Cl2 0.137(2) 0.083(2) 0.192(3) 0.072(2) 0.120(2) 0.0454(15)
Cl3 0.0536(10) 0.0884(14) 0.0924(14) 0.0300(11) 0.0328(10) 0.0218(9)
O1 0.044(2) 0.044(2) 0.065(3) 0.007(2) 0.027(2) 0.008(2)
O2 0.130(6) 0.103(5) 0.090(5) -0.013(4) 0.009(4) -0.033(4)
O3 0.041(2) 0.050(3) 0.052(3) 0.002(2) 0.020(2) 0.002(2)
N1 0.038(3) 0.049(3) 0.060(3) -0.002(3) 0.019(2) -0.003(2)
N2 0.041(3) 0.051(3) 0.047(3) -0.005(2) 0.018(2) 0.002(2)
N3 0.044(3) 0.056(3) 0.054(3) -0.004(3) 0.025(2) 0.001(2)
N4 0.058(4) 0.057(4) 0.055(3) -0.008(3) 0.019(3) -0.002(3)
C1 0.048(4) 0.054(4) 0.065(4) 0.001(3) 0.029(3) -0.006(3)
C2 0.038(3) 0.047(4) 0.044(3) -0.005(3) 0.010(3) -0.005(3)
C3 0.043(3) 0.053(4) 0.063(4) 0.001(3) 0.025(3) 0.000(3)
C4 0.066(4) 0.049(4) 0.080(5) 0.006(4) 0.042(4) 0.002(3)
C5 0.074(5) 0.059(4) 0.092(5) 0.022(4) 0.050(4) 0.011(4)
C6 0.060(4) 0.052(4) 0.075(5) 0.008(4) 0.032(4) 0.014(4)
C7 0.039(3) 0.055(4) 0.050(3) 0.000(3) 0.018(3) 0.005(3)
C8 0.041(3) 0.053(4) 0.052(4) -0.002(3) 0.016(3) 0.008(3)
C9 0.045(4) 0.061(4) 0.066(5) -0.002(4) 0.027(4) 0.005(3)
C10 0.041(3) 0.064(5) 0.072(5) 0.000(4) 0.030(4) 0.008(3)
C11 0.062(5) 0.061(5) 0.069(5) 0.004(4) 0.042(4) 0.000(4)
C12 0.037(3) 0.067(5) 0.074(5) 0.000(4) 0.029(3) -0.006(3)
C13 0.070(5) 0.060(5) 0.062(4) -0.003(4) 0.039(4) -0.005(4)
C14 0.075(5) 0.066(5) 0.046(4) 0.002(4) 0.023(4) 0.004(4)
C15 0.059(4) 0.092(6) 0.055(4) -0.014(5) 0.014(4) -0.003(4)
C16 0.063(5) 0.083(5) 0.059(4) -0.005(4) 0.018(4) -0.024(4)
C17 0.072(5) 0.124(8) 0.080(6) -0.010(6) -0.005(5) 0.035(6)
C18 0.094(8) 0.178(15) 0.077(8) 0.019(9) 0.004(6) 0.000(9)
C19 0.128(12) 0.149(13) 0.066(7) -0.032(9) 0.030(7) -0.061(10)
O4 0.093(4) 0.076(4) 0.084(4) 0.017(3) 0.036(3) 0.024(3)
N5 0.141(7) 0.084(5) 0.071(5) 0.025(4) 0.020(5) 0.035(5)
C20 0.070(5) 0.089(6) 0.063(5) 0.001(5) 0.015(4) 0.008(5)
C21 0.399(26) 0.149(13) 0.157(13) 0.059(10) 0.185(17) 0.031(15)
C22 0.161(12) 0.131(11) 0.162(12) -0.001(9) -0.024(9) 0.085(9)
Cl1 0.0764(14) 0.085(2) 0.091(2) 0.0003(13) 0.0291(12) 0.0119(12)
O11 0.106(6) 0.166(8) 0.134(6) -0.025(6) 0.020(5) 0.015(5)
O12 0.118(10) 0.163(14) 0.200(16) -0.118(13) -0.025(11) 0.030(10)
O13 0.320(19) 0.107(10) 0.118(10) -0.001(8) 0.123(12) 0.010(11)
O14 0.110(10) 0.126(14) 0.346(18) -0.062(12) 0.141(11) -0.019(9)
O12' 0.110(17) 0.090(15) 0.093(17) -0.002(13) -0.004(13) 0.014(12)
O13' 0.291(26) 0.157(25) 0.158(22) 0.042(21) 0.086(21) 0.002(24)
O14' 0.073(14) 0.030(11) 0.458(34) -0.044(17) 0.092(20) -0.019(10)

loop_
_atom_site_label
_atom_site_type_symbol
_atom_site_fract_x
_atom_site_fract_y
_atom_site_fract_z
_atom_site_U_iso_or_equiv
_atom_site_thermal_displace_type
_atom_site_occupancy
_atom_site_calc_flag
_atom_site_refinement_flags
_atom_site_disorder_group
Cu1 Cu 0.40130(7) 0.07461(3) 0.62701(6) 0.0445(2) Uani 1 d . .
Cu2 Cu 0.63080(7) 0.03740(3) 0.53805(6) 0.0454(2) Uani 1 d . .
Cl2 Cl 0.4784(3) 0.32842(11) 0.3220(3) 0.1215(11) Uani 1 d . .
Cl3 Cl 0.8040(2) -0.02440(9) 0.6197(2) 0.0758(6) Uani 1 d . .
O1 O 0.5158(4) 0.1068(2) 0.5432(3) 0.0485(10) Uani 1 d . .
O2 O 0.7672(8) 0.1250(3) 0.9964(6) 0.113(2) Uani 1 d . .
O3 O 0.5028(4) 0.0072(2) 0.6080(4) 0.0465(10) Uani 1 d . .
H3O H 0.5075(83) -0.0178(36) 0.6485(66) 0.087(31) Uiso 1 d . .
N1 N 0.7245(5) 0.0793(2) 0.4508(4) 0.0480(12) Uani 1 d . .
N2 N 0.2822(5) 0.1411(2) 0.5943(4) 0.0453(12) Uani 1 d . .
N3 N 0.2632(5) 0.0418(2) 0.7017(4) 0.0491(12) Uani 1 d . .
N4 N 0.5357(6) 0.0893(3) 0.8013(5) 0.0564(15) Uani 1 d . .
H4NA H 0.5358(54) 0.1211(25) 0.8182(43) 0.027(16) Uiso 1 d . .
C1 C 0.7003(6) 0.1319(3) 0.4188(6) 0.053(2) Uani 1 d . .
H1A H 0.7450(56) 0.1480(24) 0.3673(44) 0.044(16) Uiso 1 d . .
C2 C 0.5048(6) 0.1559(3) 0.4928(5) 0.0437(14) Uani 1 d . .
C3 C 0.5977(6) 0.1703(3) 0.4352(5) 0.051(2) Uani 1 d . .
C4 C 0.5882(8) 0.2236(3) 0.3835(6) 0.061(2) Uani 1 d . .
H4A H 0.6655(75) 0.2282(31) 0.3498(56) 0.080(23) Uiso 1 d . .
C5 C 0.4874(8) 0.2616(3) 0.3862(6) 0.070(2) Uani 1 d . .
C6 C 0.3937(8) 0.2479(3) 0.4381(6) 0.060(2) Uani 1 d . .
H6A H 0.3306(65) 0.2720(28) 0.4348(49) 0.052(19) Uiso 1 d . .
C7 C 0.4008(6) 0.1959(3) 0.4910(5) 0.0468(14) Uani 1 d . .
C8 C 0.2944(7) 0.1852(3) 0.5410(5) 0.049(2) Uani 1 d . .
H8A H 0.2381(61) 0.2094(27) 0.5332(47) 0.043(18) Uiso 1 d . .
C9 C 0.1656(7) 0.1380(3) 0.6382(7) 0.055(2) Uani 1 d . .
H9B H 0.2020(51) 0.1611(22) 0.7026(44) 0.030(14) Uiso 1 d . .
H9A H 0.0900(71) 0.1529(29) 0.5903(54) 0.062(21) Uiso 1 d . .
C10 C 0.1359(7) 0.0760(3) 0.6512(7) 0.056(2) Uani 1 d . .
H10B H 0.0783(59) 0.0713(24) 0.6934(44) 0.041(15) Uiso 1 d . .
H10A H 0.0968(64) 0.0618(27) 0.5898(53) 0.049(20) Uiso 1 d . .
C11 C 0.2320(8) -0.0206(3) 0.6961(6) 0.059(2) Uani 1 d . .
H11B H 0.3137(58) -0.0465(24) 0.7383(43) 0.038(15) Uiso 1 d . .
H11A H 0.1840(66) -0.0255(28) 0.7242(52) 0.047(20) Uiso 1 d . .
C12 C 0.1723(7) -0.0492(3) 0.5875(6) 0.056(2) Uani 1 d . .
H12A H 0.1046(63) -0.0746(25) 0.5875(45) 0.047(16) Uiso 1 d . .
H12B H 0.1195(58) -0.0204(26) 0.5277(47) 0.047(17) Uiso 1 d . .
C13 C 0.3202(8) 0.0578(4) 0.8180(6) 0.060(2) Uani 1 d . .
H13A H 0.3089(51) 0.0959(24) 0.8252(40) 0.029(14) Uiso 1 d . .
H13B H 0.2797(63) 0.0372(27) 0.8581(50) 0.053(18) Uiso 1 d . .
C14 C 0.4718(8) 0.0510(4) 0.8602(6) 0.062(2) Uani 1 d . .
H14A H 0.5038(59) 0.0170(28) 0.8531(47) 0.044(18) Uiso 1 d . .
H14B H 0.5113(61) 0.0570(25) 0.9360(52) 0.051(17) Uiso 1 d . .
C15 C 0.6811(8) 0.0798(5) 0.8210(6) 0.070(2) Uani 1 d . .
H15B H 0.7003(69) 0.0494(30) 0.7865(55) 0.060(21) Uiso 1 d . .
H15A H 0.7108(79) 0.1075(36) 0.7786(63) 0.086(27) Uiso 1 d . .
C16 C 0.7689(8) 0.0806(4) 0.9347(6) 0.068(2) Uani 1 d . .
C17 C 0.8642(9) 0.0445(5) 0.9866(7) 0.099(3) Uani 1 d . .
H17A H 0.8777(9) 0.0049(5) 0.9853(7) 0.118 Uiso 1 d R .
C18 C 0.9236(13) 0.0663(8) 1.0885(10) 0.122(5) Uani 1 d . .
H18A H 0.9981(110) 0.0416(46) 1.1345(88) 0.131(39) Uiso 1 d . .
C19 C 0.8689(17) 0.1117(8) 1.0956(10) 0.114(5) Uani 1 d . .
H19A H 0.8802(109) 0.1322(47) 1.1350(81) 0.103(44) Uiso 1 d . .
O4 O 0.5629(6) -0.0750(2) 0.7680(4) 0.083(2) Uani 1 d . .
N5 N 0.6707(9) -0.1565(3) 0.8392(6) 0.102(3) Uani 1 d . .
C20 C 0.6520(8) -0.1117(4) 0.7780(6) 0.076(2) Uani 1 d . .
H20A H 0.7115(8) -0.1066(4) 0.7377(6) 0.091 Uiso 1 calc R .
C21 C 0.5820(21) -0.1677(6) 0.9003(11) 0.212(9) Uani 1 d . .
H21A H 0.6101(21) -0.2025(6) 0.9410(11) 0.318 Uiso 1 calc R .
H21B H 0.4902(21) -0.1721(6) 0.8528(11) 0.318 Uiso 1 calc R .
H21C H 0.5854(21) -0.1361(6) 0.9485(11) 0.318 Uiso 1 calc R .
C22 C 0.7793(13) -0.1984(5) 0.8421(11) 0.169(6) Uani 1 d . .
H22A H 0.7781(13) -0.2287(5) 0.8918(11) 0.253 Uiso 1 calc R .
H22B H 0.8666(13) -0.1794(5) 0.8649(11) 0.253 Uiso 1 calc R .
H22C H 0.7640(13) -0.2144(5) 0.7715(11) 0.253 Uiso 1 calc R .
Cl1 Cl 0.4478(2) 0.25517(10) 0.8266(2) 0.0835(6) Uani 1 d D .
O11 O 0.3294(7) 0.2684(4) 0.7448(6) 0.139(3) Uani 1 d D .
O12 O 0.4752(15) 0.2948(7) 0.9064(14) 0.177(9) Uani 0.68(2) d PDU 1
O13 O 0.3975(17) 0.2047(5) 0.8613(11) 0.169(7) Uani 0.68(2) d PDU 1
O14 O 0.5509(14) 0.2392(8) 0.7881(15) 0.178(7) Uani 0.68(2) d PDU 1
O12' O 0.5086(22) 0.3107(6) 0.8446(19) 0.106(9) Uani 0.32(2) d PDU 2
O13' O 0.4354(30) 0.2391(15) 0.9225(15) 0.198(13) Uani 0.32(2) d PDU 2
O14' O 0.5355(22) 0.2207(10) 0.7954(25) 0.184(13) Uani 0.32(2) d PDU 2

loop_
_atom_type_symbol
_atom_type_description
_atom_type_scat_dispersion_real
_atom_type_scat_dispersion_imag
_atom_type_scat_source
C C 0.0033 0.0016 'International Tables Vol C Tables 4.2.6.8 and 6.1.1.4'
H H 0.0000 0.0000 'International Tables Vol C Tables 4.2.6.8 and 6.1.1.4'
N N 0.0061 0.0033 'International Tables Vol C Tables 4.2.6.8 and 6.1.1.4'
O O 0.0106 0.0060 'International Tables Vol C Tables 4.2.6.8 and 6.1.1.4'
Cl Cl 0.1484 0.1585 'International Tables Vol C Tables 4.2.6.8 and 6.1.1.4'
Cu Cu 0.3201 1.2651 'International Tables Vol C Tables 4.2.6.8 and 6.1.1.4'

loop_
_geom_angle_atom_site_label_1
_geom_angle_atom_site_label_2
_geom_angle_atom_site_label_3
_geom_angle
_geom_angle_site_symmetry_1
_geom_angle_site_symmetry_3
_geom_angle_publ_flag
N2 Cu1 O3 160.9(2) . . ?
N2 Cu1 O1 91.2(2) . . ?
O3 Cu1 O1 78.3(2) . . ?
N2 Cu1 N3 85.4(2) . . ?
O3 Cu1 N3 103.6(2) . . ?
O1 Cu1 N3 174.2(2) . . ?
N2 Cu1 N4 104.2(2) . . ?
O3 Cu1 N4 93.7(2) . . ?
O1 Cu1 N4 102.4(2) . . ?
N3 Cu1 N4 83.0(2) . . ?
N2 Cu1 Cu2 130.65(15) . . ?
O3 Cu1 Cu2 38.24(13) . . ?
O1 Cu1 Cu2 40.35(11) . . ?
N3 Cu1 Cu2 141.85(14) . . ?
N4 Cu1 Cu2 97.0(2) . . ?
O3 Cu2 N1 166.9(2) . . ?
O3 Cu2 O1 77.4(2) . . ?
N1 Cu2 O1 91.3(2) . . ?
O3 Cu2 O3 84.8(2) . 3_656 ?
N1 Cu2 O3 90.9(2) . 3_656 ?
O1 Cu2 O3 100.9(2) . 3_656 ?
O3 Cu2 Cl3 95.61(14) . . ?
N1 Cu2 Cl3 97.5(2) . . ?
O1 Cu2 Cl3 150.56(14) . . ?
O3 Cu2 Cl3 106.99(13) 3_656 . ?
O3 Cu2 Cu1 37.93(13) . . ?
N1 Cu2 Cu1 131.03(15) . . ?
O1 Cu2 Cu1 39.74(11) . . ?
O3 Cu2 Cu1 96.54(11) 3_656 . ?
Cl3 Cu2 Cu1 125.62(6) . . ?
C2 O1 Cu1 129.4(4) . . ?
C2 O1 Cu2 130.0(4) . . ?
Cu1 O1 Cu2 99.9(2) . . ?
C16 O2 C19 104.0(10) . . ?
Cu1 O3 Cu2 103.8(2) . . ?
Cu1 O3 Cu2 105.8(2) . 3_656 ?
Cu2 O3 Cu2 95.2(2) . 3_656 ?
C1 N1 C12 115.0(5) . 3_656 ?
C1 N1 Cu2 125.2(4) . . ?
C12 N1 Cu2 119.7(4) 3_656 . ?
C8 N2 C9 118.9(5) . . ?
C8 N2 Cu1 127.0(4) . . ?
C9 N2 Cu1 114.1(4) . . ?
C11 N3 C13 107.7(6) . . ?
C11 N3 C10 110.6(5) . . ?
C13 N3 C10 109.2(6) . . ?
C11 N3 Cu1 120.0(4) . . ?
C13 N3 Cu1 105.9(4) . . ?
C10 N3 Cu1 103.1(4) . . ?
C15 N4 C14 114.9(7) . . ?
C15 N4 Cu1 115.0(5) . . ?
C14 N4 Cu1 101.7(4) . . ?
N1 C1 C3 127.7(6) . . ?
O1 C2 C7 122.0(5) . . ?
O1 C2 C3 120.3(5) . . ?
C7 C2 C3 117.7(6) . . ?
C4 C3 C2 120.3(6) . . ?
C4 C3 C1 114.8(6) . . ?
C2 C3 C1 124.9(6) . . ?
C5 C4 C3 119.9(6) . . ?
C4 C5 C6 121.0(7) . . ?
C4 C5 Cl2 119.1(5) . . ?
C6 C5 Cl2 120.0(6) . . ?
C5 C6 C7 120.8(7) . . ?
C6 C7 C2 120.3(6) . . ?
C6 C7 C8 116.3(6) . . ?
C2 C7 C8 123.4(6) . . ?
N2 C8 C7 126.9(6) . . ?
N2 C9 C10 108.1(5) . . ?
C9 C10 N3 112.3(6) . . ?
N3 C11 C12 119.6(6) . . ?
N1 C12 C11 113.5(6) 3_656 . ?
C14 C13 N3 112.5(6) . . ?
N4 C14 C13 109.3(6) . . ?
N4 C15 C16 116.7(7) . . ?
C17 C16 O2 109.6(7) . . ?
C17 C16 C15 129.7(9) . . ?
O2 C16 C15 120.4(8) . . ?
C16 C17 C18 107.6(11) . . ?
C19 C18 C17 108.5(12) . . ?
C18 C19 O2 110.2(11) . . ?
C20 N5 C21 120.1(10) . . ?
C20 N5 C22 121.0(10) . . ?
C21 N5 C22 118.8(10) . . ?
O4 C20 N5 125.9(9) . . ?
O12 Cl1 O14 118.2(9) . . ?
O13' Cl1 O14' 112.2(13) . . ?
O13' Cl1 O11 117.7(13) . . ?
O12 Cl1 O11 111.6(7) . . ?
O14 Cl1 O11 112.0(9) . . ?
O14' Cl1 O11 113.9(13) . . ?
O12 Cl1 O13 109.0(10) . . ?
O14 Cl1 O13 107.3(9) . . ?
O11 Cl1 O13 96.4(7) . . ?
O13' Cl1 O12' 105.1(13) . . ?
O14' Cl1 O12' 106.5(12) . . ?
O11 Cl1 O12' 99.4(9) . . ?

loop_
_geom_bond_atom_site_label_1
_geom_bond_atom_site_label_2
_geom_bond_distance
_geom_bond_site_symmetry_2
_geom_bond_publ_flag
Cu1 N2 1.933(5) . ?
Cu1 O3 1.937(4) . ?
Cu1 O1 1.985(4) . ?
Cu1 N3 2.099(5) . ?
Cu1 N4 2.291(6) . ?
Cu1 Cu2 3.0592(12) . ?
Cu2 O3 1.950(4) . ?
Cu2 N1 1.962(5) . ?
Cu2 O1 2.011(4) . ?
Cu2 O3 2.229(4) 3_656 ?
Cu2 Cl3 2.276(2) . ?
Cl2 C5 1.751(7) . ?
O1 C2 1.303(7) . ?
O2 C16 1.313(10) . ?
O2 C19 1.42(2) . ?
O3 Cu2 2.229(4) 3_656 ?
N1 C1 1.290(8) . ?
N1 C12 1.480(8) 3_656 ?
N2 C8 1.265(8) . ?
N2 C9 1.481(8) . ?
N3 C11 1.479(9) . ?
N3 C13 1.495(9) . ?
N3 C10 1.497(8) . ?
N4 C15 1.451(10) . ?
N4 C14 1.458(9) . ?
C1 C3 1.446(9) . ?
C2 C7 1.410(8) . ?
C2 C3 1.427(8) . ?
C3 C4 1.396(9) . ?
C4 C5 1.369(9) . ?
C5 C6 1.376(9) . ?
C6 C7 1.381(9) . ?
C7 C8 1.459(8) . ?
C9 C10 1.491(10) . ?
C11 C12 1.512(10) . ?
C12 N1 1.480(8) 3_656 ?
C13 C14 1.491(11) . ?
C15 C16 1.479(10) . ?
C16 C17 1.306(11) . ?
C17 C18 1.38(2) . ?
C18 C19 1.21(2) . ?
O4 C20 1.226(9) . ?
N5 C20 1.289(10) . ?
N5 C21 1.41(2) . ?
N5 C22 1.472(13) . ?
Cl1 O13' 1.350(10) . ?
Cl1 O12 1.351(8) . ?
Cl1 O14 1.358(8) . ?
Cl1 O14' 1.358(10) . ?
Cl1 O11 1.381(6) . ?
Cl1 O13 1.411(9) . ?
Cl1 O12' 1.418(10) . ?
